data_7159398
loop_
_publ_author_name
'Xu, Shiji'
'Wang, Qiang'
'Sun, Jing'
'Han, Ying'
'Hu, Weiming'
'Wang, Lei'
'Yan, Chao-Guo'

_publ_section_title
;
 Pd/Cu-catalyzed cascade Heck-type reactions of alkenyl halides with
 terminal alkynes toward substituted pyrrolidine analogues.
;
_journal_issue 28
_journal_name_full 'Organic &amp; biomolecular chemistry'
_journal_page_first 5742
_journal_page_last 5746
_journal_paper_doi 10.1039/d3ob00740e
_journal_volume 21
_journal_year 2023
_chemical_formula_moiety 'C22 H23 N O2 S'
_chemical_formula_sum 'C22 H23 N O2 S'
_chemical_formula_weight 365.47
_space_group_crystal_system monoclinic
_space_group_IT_number 14
_space_group_name_Hall '-P 2yn'
_space_group_name_H-M_alt 'P 1 21/n 1'
_atom_sites_solution_hydrogens geom
_audit_creation_method SHELXL-2014/7
_audit_update_record
;
2023-05-11 deposited with the CCDC.	2023-06-27 downloaded from the CCDC.
;
_cell_angle_alpha 90
_cell_angle_beta 95.783(2)
_cell_angle_gamma 90
_cell_formula_units_Z 4
_cell_length_a 16.6490(11)
_cell_length_b 6.3815(5)
_cell_length_c 18.6164(12)
_cell_measurement_reflns_used 7916
_cell_measurement_temperature 296(2)
_cell_measurement_theta_max 26.66
_cell_measurement_theta_min 2.20
_cell_volume 1967.8(2)
_computing_cell_refinement 'Bruker SAINT'
_computing_data_collection 'Bruker APEX2'
_computing_data_reduction 'Bruker SAINT'
_computing_molecular_graphics 'Bruker SHELXTL'
_computing_publication_material 'Bruker SHELXTL'
_computing_structure_refinement 'SHELXL-2014/7 (Sheldrick, 2014)'
_computing_structure_solution 'SHELXS-97 (Sheldrick 2008)'
_diffrn_ambient_temperature 296(2)
_diffrn_measured_fraction_theta_full 0.998
_diffrn_measured_fraction_theta_max 0.998
_diffrn_measurement_device_type 'Bruker APEX-II CCD'
_diffrn_measurement_method '\f and \w scans'
_diffrn_radiation_type MoK\a
_diffrn_radiation_wavelength 0.71073
_diffrn_reflns_av_R_equivalents 0.0520
_diffrn_reflns_av_unetI/netI 0.0350
_diffrn_reflns_Laue_measured_fraction_full 0.998
_diffrn_reflns_Laue_measured_fraction_max 0.998
_diffrn_reflns_limit_h_max 20
_diffrn_reflns_limit_h_min -20
_diffrn_reflns_limit_k_max 7
_diffrn_reflns_limit_k_min -7
_diffrn_reflns_limit_l_max 22
_diffrn_reflns_limit_l_min -22
_diffrn_reflns_number 26735
_diffrn_reflns_point_group_measured_fraction_full 0.998
_diffrn_reflns_point_group_measured_fraction_max 0.998
_diffrn_reflns_theta_full 25.242
_diffrn_reflns_theta_max 25.997
_diffrn_reflns_theta_min 3.130
_exptl_absorpt_coefficient_mu 0.180
_exptl_absorpt_correction_T_max 0.7456
_exptl_absorpt_correction_T_min 0.6907
_exptl_absorpt_correction_type multi-scan
_exptl_absorpt_process_details sadabs
_exptl_crystal_colour colorless
_exptl_crystal_density_diffrn 1.234
_exptl_crystal_description block
_exptl_crystal_F_000 776
_exptl_crystal_size_max 0.280
_exptl_crystal_size_mid 0.240
_exptl_crystal_size_min 0.200
_refine_diff_density_max 0.213
_refine_diff_density_min -0.239
_refine_diff_density_rms 0.037
_refine_ls_extinction_method none
_refine_ls_goodness_of_fit_ref 1.040
_refine_ls_hydrogen_treatment constr
_refine_ls_matrix_type full
_refine_ls_number_parameters 237
_refine_ls_number_reflns 3844
_refine_ls_number_restraints 0
_refine_ls_restrained_S_all 1.040
_refine_ls_R_factor_all 0.0827
_refine_ls_R_factor_gt 0.0479
_refine_ls_shift/su_max 0.000
_refine_ls_shift/su_mean 0.000
_refine_ls_structure_factor_coef Fsqd
_refine_ls_weighting_details 'w=1/[\s^2^(Fo^2^)+(0.0508P)^2^+0.6429P] where P=(Fo^2^+2Fc^2^)/3'
_refine_ls_weighting_scheme calc
_refine_ls_wR_factor_gt 0.1058
_refine_ls_wR_factor_ref 0.1214
_reflns_Friedel_coverage 0.000
_reflns_number_gt 2635
_reflns_number_total 3844
_reflns_threshold_expression 'I > 2\s(I)'
_cod_data_source_file d3ob00740e2.cif
_cod_data_source_block XSJ20220725
_cod_depositor_comments 'Adding full bibliography for 7159398.cif.'
_cod_original_sg_symbol_H-M 'P 21/n'
_cod_database_code 7159398
_shelx_shelxl_version_number 2014/7
_shelx_space_group_comment
; 
The symmetry employed for this shelxl refinement is uniquely defined 
by the following loop, which should always be used as a source of 
symmetry information in preference to the above space-group names. 
They are only intended as comments. 
;
_shelx_estimated_absorpt_t_min 0.951
_shelx_estimated_absorpt_t_max 0.965

loop_
_space_group_symop_operation_xyz
'x, y, z'
'-x+1/2, y+1/2, -z+1/2'
'-x, -y, -z'
'x-1/2, -y-1/2, z-1/2'

loop_
_atom_site_label
_atom_site_type_symbol
_atom_site_fract_x
_atom_site_fract_y
_atom_site_fract_z
_atom_site_U_iso_or_equiv
_atom_site_adp_type
_atom_site_occupancy
_atom_site_site_symmetry_order
_atom_site_calc_flag
_atom_site_refinement_flags_posn
_atom_site_refinement_flags_adp
_atom_site_refinement_flags_occupancy
_atom_site_disorder_assembly
_atom_site_disorder_group
C1 C -0.02240(12) 0.1804(4) 0.12172(11) 0.0529(5) Uani 1 1 d . . . . .
H1 H -0.0290 0.3186 0.1359 0.063 Uiso 1 1 calc R U . . .
C2 C -0.08627(13) 0.0723(4) 0.08682(12) 0.0595(6) Uani 1 1 d . . . . .
H2 H -0.1361 0.1384 0.0778 0.071 Uiso 1 1 calc R U . . .
C3 C -0.07788(13) -0.1324(4) 0.06493(11) 0.0545(6) Uani 1 1 d . . . . .
C4 C -0.14796(15) -0.2503(5) 0.02601(13) 0.0793(8) Uani 1 1 d . . . . .
H4A H -0.1789 -0.3153 0.0607 0.119 Uiso 1 1 calc R U . . .
H4B H -0.1279 -0.3560 -0.0042 0.119 Uiso 1 1 calc R U . . .
H4C H -0.1816 -0.1545 -0.0032 0.119 Uiso 1 1 calc R U . . .
C5 C -0.00361(14) -0.2257(4) 0.07938(12) 0.0587(6) Uani 1 1 d . . . . .
H5 H 0.0032 -0.3631 0.0645 0.070 Uiso 1 1 calc R U . . .
C6 C 0.06094(13) -0.1219(3) 0.11512(11) 0.0528(5) Uani 1 1 d . . . . .
H6 H 0.1103 -0.1895 0.1252 0.063 Uiso 1 1 calc R U . . .
C7 C 0.05181(11) 0.0825(3) 0.13572(10) 0.0427(5) Uani 1 1 d . . . . .
C8 C 0.14558(14) 0.0016(3) 0.30333(11) 0.0544(6) Uani 1 1 d . . . . .
H8A H 0.2004 -0.0452 0.2991 0.065 Uiso 1 1 calc R U . . .
H8B H 0.1082 -0.1062 0.2843 0.065 Uiso 1 1 calc R U . . .
C9 C 0.13341(12) 0.0539(4) 0.38145(11) 0.0516(5) Uani 1 1 d . . . . .
C10 C 0.11465(17) -0.1428(4) 0.42282(14) 0.0793(8) Uani 1 1 d . . . . .
H10A H 0.1120 -0.1085 0.4727 0.119 Uiso 1 1 calc R U . . .
H10B H 0.1564 -0.2448 0.4189 0.119 Uiso 1 1 calc R U . . .
H10C H 0.0638 -0.1994 0.4030 0.119 Uiso 1 1 calc R U . . .
C11 C 0.06723(12) 0.2160(4) 0.37305(11) 0.0548(6) Uani 1 1 d . . . . .
C12 C 0.01657(15) 0.2663(5) 0.42023(15) 0.0830(8) Uani 1 1 d . . . . .
H12A H -0.0227 0.3680 0.4088 0.100 Uiso 1 1 calc R U . . .
H12B H 0.0200 0.2001 0.4649 0.100 Uiso 1 1 calc R U . . .
C13 C 0.06640(16) 0.3136(4) 0.29993(12) 0.0736(7) Uani 1 1 d . . . . .
H13A H 0.0141 0.2959 0.2725 0.088 Uiso 1 1 calc R U . . .
H13B H 0.0787 0.4620 0.3038 0.088 Uiso 1 1 calc R U . . .
C14 C 0.21114(13) 0.1610(4) 0.41805(11) 0.0624(6) Uani 1 1 d . . . . .
H14A H 0.2562 0.0649 0.4179 0.075 Uiso 1 1 calc R U . . .
H14B H 0.2232 0.2840 0.3904 0.075 Uiso 1 1 calc R U . . .
C15 C 0.20182(13) 0.2234(4) 0.49280(13) 0.0663(7) Uani 1 1 d . . . . .
C16 C 0.18933(14) 0.2686(4) 0.55291(13) 0.0683(7) Uani 1 1 d . . . . .
C17 C 0.17081(13) 0.3183(4) 0.62476(12) 0.0616(6) Uani 1 1 d . . . . .
C18 C 0.19385(15) 0.5040(5) 0.65767(14) 0.0757(7) Uani 1 1 d . . . . .
H18 H 0.2221 0.6015 0.6329 0.091 Uiso 1 1 calc R U . . .
C19 C 0.17598(17) 0.5490(5) 0.72658(16) 0.0841(8) Uani 1 1 d . . . . .
H19 H 0.1922 0.6758 0.7480 0.101 Uiso 1 1 calc R U . . .
C20 C 0.13467(18) 0.4082(6) 0.76329(15) 0.0881(9) Uani 1 1 d . . . . .
H20 H 0.1233 0.4379 0.8101 0.106 Uiso 1 1 calc R U . . .
C21 C 0.10996(19) 0.2243(6) 0.73184(17) 0.0934(9) Uani 1 1 d . . . . .
H21 H 0.0806 0.1294 0.7567 0.112 Uiso 1 1 calc R U . . .
C22 C 0.12844(16) 0.1782(5) 0.66286(15) 0.0803(8) Uani 1 1 d . . . . .
H22 H 0.1121 0.0510 0.6419 0.096 Uiso 1 1 calc R U . . .
N1 N 0.12922(10) 0.2008(3) 0.26588(8) 0.0483(4) Uani 1 1 d . . . . .
O1 O 0.12345(10) 0.4355(2) 0.16225(8) 0.0676(5) Uani 1 1 d . . . . .
O2 O 0.20648(8) 0.1148(3) 0.16446(8) 0.0627(4) Uani 1 1 d . . . . .
S1 S 0.13439(3) 0.21991(9) 0.18005(3) 0.04929(19) Uani 1 1 d . . . . .

loop_
_atom_site_aniso_label
_atom_site_aniso_U_11
_atom_site_aniso_U_22
_atom_site_aniso_U_33
_atom_site_aniso_U_23
_atom_site_aniso_U_13
_atom_site_aniso_U_12
C1 0.0520(13) 0.0534(14) 0.0527(13) -0.0016(10) 0.0027(10) 0.0057(11)
C2 0.0452(12) 0.0772(18) 0.0551(14) 0.0039(12) -0.0006(10) 0.0026(12)
C3 0.0548(14) 0.0722(17) 0.0365(11) 0.0012(11) 0.0043(9) -0.0150(12)
C4 0.0704(17) 0.110(2) 0.0561(15) -0.0063(14) -0.0021(12) -0.0297(15)
C5 0.0663(16) 0.0519(14) 0.0585(14) -0.0060(11) 0.0098(11) -0.0052(12)
C6 0.0480(12) 0.0506(14) 0.0596(14) 0.0033(11) 0.0048(10) 0.0046(10)
C7 0.0432(11) 0.0475(13) 0.0376(11) 0.0050(9) 0.0044(8) -0.0005(9)
C8 0.0573(13) 0.0550(14) 0.0500(13) 0.0023(11) 0.0005(10) 0.0099(11)
C9 0.0478(12) 0.0639(15) 0.0428(12) 0.0041(10) 0.0032(9) 0.0018(11)
C10 0.095(2) 0.0754(19) 0.0687(17) 0.0136(14) 0.0145(14) -0.0091(16)
C11 0.0455(12) 0.0650(15) 0.0530(13) -0.0094(11) 0.0004(10) -0.0027(11)
C12 0.0542(15) 0.116(2) 0.0807(19) -0.0044(17) 0.0167(13) 0.0122(15)
C13 0.0895(19) 0.0722(18) 0.0582(15) -0.0065(13) 0.0029(13) 0.0291(15)
C14 0.0462(12) 0.0915(19) 0.0487(13) 0.0007(12) 0.0012(10) 0.0000(12)
C15 0.0491(14) 0.0904(19) 0.0574(15) -0.0009(14) -0.0041(11) -0.0074(12)
C16 0.0530(14) 0.095(2) 0.0548(15) -0.0062(14) -0.0033(11) -0.0062(13)
C17 0.0453(13) 0.0869(19) 0.0507(14) -0.0007(13) -0.0044(10) 0.0004(12)
C18 0.0716(17) 0.089(2) 0.0672(17) -0.0031(15) 0.0103(13) -0.0093(15)
C19 0.082(2) 0.091(2) 0.078(2) -0.0200(17) 0.0046(16) 0.0042(17)
C20 0.081(2) 0.124(3) 0.0606(17) -0.0037(19) 0.0148(15) 0.027(2)
C21 0.089(2) 0.117(3) 0.078(2) 0.019(2) 0.0248(16) -0.0049(19)
C22 0.0778(18) 0.088(2) 0.0738(19) -0.0037(15) 0.0011(14) -0.0134(16)
N1 0.0514(10) 0.0493(11) 0.0433(10) 0.0011(8) -0.0002(7) 0.0087(8)
O1 0.0792(11) 0.0502(10) 0.0709(10) 0.0145(8) -0.0046(8) -0.0134(8)
O2 0.0416(8) 0.0840(12) 0.0632(10) 0.0003(8) 0.0084(7) -0.0005(8)
S1 0.0463(3) 0.0533(4) 0.0476(3) 0.0054(3) 0.0010(2) -0.0056(3)

loop_
_atom_type_symbol
_atom_type_description
_atom_type_scat_dispersion_real
_atom_type_scat_dispersion_imag
_atom_type_scat_source
C C 0.0033 0.0016 'International Tables Vol C Tables 4.2.6.8 and 6.1.1.4'
H H 0.0000 0.0000 'International Tables Vol C Tables 4.2.6.8 and 6.1.1.4'
N N 0.0061 0.0033 'International Tables Vol C Tables 4.2.6.8 and 6.1.1.4'
O O 0.0106 0.0060 'International Tables Vol C Tables 4.2.6.8 and 6.1.1.4'
S S 0.1246 0.1234 'International Tables Vol C Tables 4.2.6.8 and 6.1.1.4'

loop_
_geom_angle_atom_site_label_1
_geom_angle_atom_site_label_2
_geom_angle_atom_site_label_3
_geom_angle
_geom_angle_site_symmetry_1
_geom_angle_site_symmetry_3
_geom_angle_publ_flag
C2 C1 C7 119.7(2) . . ?
C2 C1 H1 120.2 . . ?
C7 C1 H1 120.2 . . ?
C1 C2 C3 121.2(2) . . ?
C1 C2 H2 119.4 . . ?
C3 C2 H2 119.4 . . ?
C5 C3 C2 117.9(2) . . ?
C5 C3 C4 121.0(2) . . ?
C2 C3 C4 121.1(2) . . ?
C3 C4 H4A 109.5 . . ?
C3 C4 H4B 109.5 . . ?
H4A C4 H4B 109.5 . . ?
C3 C4 H4C 109.5 . . ?
H4A C4 H4C 109.5 . . ?
H4B C4 H4C 109.5 . . ?
C3 C5 C6 122.0(2) . . ?
C3 C5 H5 119.0 . . ?
C6 C5 H5 119.0 . . ?
C7 C6 C5 119.3(2) . . ?
C7 C6 H6 120.3 . . ?
C5 C6 H6 120.3 . . ?
C6 C7 C1 119.85(19) . . ?
C6 C7 S1 120.02(15) . . ?
C1 C7 S1 120.13(16) . . ?
N1 C8 C9 103.16(17) . . ?
N1 C8 H8A 111.1 . . ?
C9 C8 H8A 111.1 . . ?
N1 C8 H8B 111.1 . . ?
C9 C8 H8B 111.1 . . ?
H8A C8 H8B 109.1 . . ?
C11 C9 C10 115.68(19) . . ?
C11 C9 C8 102.56(16) . . ?
C10 C9 C8 110.83(19) . . ?
C11 C9 C14 108.08(19) . . ?
C10 C9 C14 110.14(19) . . ?
C8 C9 C14 109.19(17) . . ?
C9 C10 H10A 109.5 . . ?
C9 C10 H10B 109.5 . . ?
H10A C10 H10B 109.5 . . ?
C9 C10 H10C 109.5 . . ?
H10A C10 H10C 109.5 . . ?
H10B C10 H10C 109.5 . . ?
C12 C11 C13 123.9(2) . . ?
C12 C11 C9 127.5(2) . . ?
C13 C11 C9 108.64(18) . . ?
C11 C12 H12A 120.0 . . ?
C11 C12 H12B 120.0 . . ?
H12A C12 H12B 120.0 . . ?
N1 C13 C11 104.34(18) . . ?
N1 C13 H13A 110.9 . . ?
C11 C13 H13A 110.9 . . ?
N1 C13 H13B 110.9 . . ?
C11 C13 H13B 110.9 . . ?
H13A C13 H13B 108.9 . . ?
C15 C14 C9 111.73(18) . . ?
C15 C14 H14A 109.3 . . ?
C9 C14 H14A 109.3 . . ?
C15 C14 H14B 109.3 . . ?
C9 C14 H14B 109.3 . . ?
H14A C14 H14B 107.9 . . ?
C16 C15 C14 175.8(2) . . ?
C15 C16 C17 177.4(3) . . ?
C18 C17 C22 117.7(2) . . ?
C18 C17 C16 122.0(2) . . ?
C22 C17 C16 120.3(3) . . ?
C17 C18 C19 121.4(3) . . ?
C17 C18 H18 119.3 . . ?
C19 C18 H18 119.3 . . ?
C20 C19 C18 119.9(3) . . ?
C20 C19 H19 120.0 . . ?
C18 C19 H19 120.0 . . ?
C21 C20 C19 120.2(3) . . ?
C21 C20 H20 119.9 . . ?
C19 C20 H20 119.9 . . ?
C20 C21 C22 119.9(3) . . ?
C20 C21 H21 120.0 . . ?
C22 C21 H21 120.0 . . ?
C17 C22 C21 120.9(3) . . ?
C17 C22 H22 119.6 . . ?
C21 C22 H22 119.6 . . ?
C8 N1 C13 109.13(17) . . ?
C8 N1 S1 120.78(14) . . ?
C13 N1 S1 120.20(14) . . ?
O1 S1 O2 119.79(10) . . ?
O1 S1 N1 106.58(9) . . ?
O2 S1 N1 107.17(9) . . ?
O1 S1 C7 107.24(10) . . ?
O2 S1 C7 107.59(10) . . ?
N1 S1 C7 108.00(9) . . ?

loop_
_geom_bond_atom_site_label_1
_geom_bond_atom_site_label_2
_geom_bond_distance
_geom_bond_site_symmetry_2
_geom_bond_publ_flag
C1 C2 1.374(3) . ?
C1 C7 1.386(3) . ?
C1 H1 0.9300 . ?
C2 C3 1.380(3) . ?
C2 H2 0.9300 . ?
C3 C5 1.374(3) . ?
C3 C4 1.511(3) . ?
C4 H4A 0.9600 . ?
C4 H4B 0.9600 . ?
C4 H4C 0.9600 . ?
C5 C6 1.376(3) . ?
C5 H5 0.9300 . ?
C6 C7 1.372(3) . ?
C6 H6 0.9300 . ?
C7 S1 1.764(2) . ?
C8 N1 1.463(3) . ?
C8 C9 1.525(3) . ?
C8 H8A 0.9700 . ?
C8 H8B 0.9700 . ?
C9 C11 1.508(3) . ?
C9 C10 1.522(3) . ?
C9 C14 1.558(3) . ?
C10 H10A 0.9600 . ?
C10 H10B 0.9600 . ?
C10 H10C 0.9600 . ?
C11 C12 1.317(3) . ?
C11 C13 1.496(3) . ?
C12 H12A 0.9300 . ?
C12 H12B 0.9300 . ?
C13 N1 1.465(3) . ?
C13 H13A 0.9700 . ?
C13 H13B 0.9700 . ?
C14 C15 1.471(3) . ?
C14 H14A 0.9700 . ?
C14 H14B 0.9700 . ?
C15 C16 1.194(3) . ?
C16 C17 1.438(3) . ?
C17 C18 1.371(4) . ?
C17 C22 1.379(3) . ?
C18 C19 1.376(4) . ?
C18 H18 0.9300 . ?
C19 C20 1.357(4) . ?
C19 H19 0.9300 . ?
C20 C21 1.357(4) . ?
C20 H20 0.9300 . ?
C21 C22 1.382(4) . ?
C21 H21 0.9300 . ?
C22 H22 0.9300 . ?
N1 S1 1.6134(17) . ?
O1 S1 1.4225(16) . ?
O2 S1 1.4301(15) . ?
